data_7216227
loop_
_publ_author_name
'Wang, Lei'
'Wang, Wenqiang'
'Guo, Dong'
'Zhang, Ao'
'Song, Yaoguang'
'Zhang, Yiheng'
'Huang, Keke'

_publ_section_title
;
 Design and syntheses of hybrid supramolecular architectures: based on
 [Fe(C2O4)3]3&#x2212; metallotectons and diverse organic cations
;
_journal_issue 24
_journal_name_full CrystEngComm
_journal_page_first 5437
_journal_paper_doi 10.1039/c4ce00357h
_journal_volume 16
_journal_year 2014
_chemical_formula_sum 'C12 H26 Fe2 N4 O20'
_chemical_formula_weight 658.07
_chemical_name_systematic
; 
 ? 
;
_space_group_IT_number 2
_symmetry_cell_setting triclinic
_symmetry_space_group_name_Hall '-P 1'
_symmetry_space_group_name_H-M 'P -1'
_atom_sites_solution_hydrogens geom
_atom_sites_solution_primary direct
_atom_sites_solution_secondary difmap
_audit_creation_method SHELXL-97
_cell_angle_alpha 107.527(8)
_cell_angle_beta 100.261(7)
_cell_angle_gamma 95.270(7)
_cell_formula_units_Z 1
_cell_length_a 7.6299(6)
_cell_length_b 8.1873(7)
_cell_length_c 10.0309(9)
_cell_measurement_temperature 293(2)
_cell_volume 580.85(9)
_computing_structure_refinement 'SHELXL-97 (Sheldrick, 1997)'
_computing_structure_solution 'SHELXS-97 (Sheldrick, 1990)'
_diffrn_ambient_temperature 293(2)
_diffrn_measured_fraction_theta_full 'ACTA 50'
_diffrn_measured_fraction_theta_max 0.830
_diffrn_radiation_monochromator graphite
_diffrn_radiation_source 'fine-focus sealed tube'
_diffrn_radiation_type MoK\a
_diffrn_radiation_wavelength 0.71073
_diffrn_reflns_av_R_equivalents 0.0216
_diffrn_reflns_av_sigmaI/netI 0.0388
_diffrn_reflns_limit_h_max 9
_diffrn_reflns_limit_h_min -8
_diffrn_reflns_limit_k_max 10
_diffrn_reflns_limit_k_min -9
_diffrn_reflns_limit_l_max 12
_diffrn_reflns_limit_l_min -12
_diffrn_reflns_number 4237
_diffrn_reflns_theta_full 'ACTA 50'
_diffrn_reflns_theta_max 29.20
_diffrn_reflns_theta_min 3.12
_exptl_absorpt_coefficient_mu 1.354
_exptl_crystal_colour emerald
_exptl_crystal_density_diffrn 1.881
_exptl_crystal_density_method 'not measured'
_exptl_crystal_description block
_exptl_crystal_F_000 338
_exptl_crystal_size_max 0.24
_exptl_crystal_size_mid 0.20
_exptl_crystal_size_min 0.15
_refine_diff_density_max 0.425
_refine_diff_density_min -0.484
_refine_diff_density_rms 0.076
_refine_ls_extinction_method none
_refine_ls_goodness_of_fit_ref 1.065
_refine_ls_hydrogen_treatment mixed
_refine_ls_matrix_type full
_refine_ls_number_parameters 184
_refine_ls_number_reflns 2621
_refine_ls_number_restraints 1
_refine_ls_restrained_S_all 1.067
_refine_ls_R_factor_all 0.0434
_refine_ls_R_factor_gt 0.0355
_refine_ls_shift/su_max 0.005
_refine_ls_shift/su_mean 0.000
_refine_ls_structure_factor_coef Fsqd
_refine_ls_weighting_details 'calc w=1/[\s^2^(Fo^2^)+(0.0388P)^2^+0.4769P] where P=(Fo^2^+2Fc^2^)/3'
_refine_ls_weighting_scheme calc
_refine_ls_wR_factor_gt 0.0889
_refine_ls_wR_factor_ref 0.0940
_reflns_number_gt 2286
_reflns_number_total 2621
_reflns_threshold_expression >2sigma(I)
_cod_data_source_file c4ce00357h2.cif
_cod_data_source_block compound7
_cod_depositor_comments
;
The following automatic conversions were performed:

'_symmetry_cell_setting' value 'Triclinic' changed to 'triclinic'
according to
/usr/data/users/saulius/crontab/automatic-downloads/rss-feeds/RSC/lib/dictionaries/cif_core.dic
dictionary named 'cif_core.dic' version 2.4.2 from 2011-04-26.

Automatic conversion script
Id: cif_fix_values 2281 2013-09-26 08:29:07Z andrius 
;
_cod_original_sg_symbol_H-M P-1
_cod_database_code 7216227

loop_
_symmetry_equiv_pos_as_xyz
'x, y, z'
'-x, -y, -z'

loop_
_atom_site_label
_atom_site_type_symbol
_atom_site_fract_x
_atom_site_fract_y
_atom_site_fract_z
_atom_site_U_iso_or_equiv
_atom_site_adp_type
_atom_site_occupancy
_atom_site_symmetry_multiplicity
_atom_site_calc_flag
_atom_site_refinement_flags
Fe1 Fe 0.42983(5) 0.59145(5) 0.13257(4) 0.02150(12) Uani 1 1 d .
O9 O 0.3787(2) 0.3692(2) -0.0287(2) 0.0249(4) Uani 1 1 d D
O4 O 0.5597(2) 0.4764(2) 0.2645(2) 0.0260(4) Uani 1 1 d .
O5 O 0.2045(2) 0.5467(3) 0.2057(2) 0.0302(4) Uani 1 1 d .
O8 O 0.2717(2) 0.7411(2) 0.0543(2) 0.0283(4) Uani 1 1 d .
O1 O 0.5404(2) 0.8019(2) 0.3055(2) 0.0274(4) Uani 1 1 d .
O2 O 0.7002(3) 0.8814(2) 0.5291(2) 0.0314(4) Uani 1 1 d .
O3 O 0.7138(3) 0.5314(3) 0.4886(2) 0.0315(4) Uani 1 1 d .
N1 N -0.0965(3) 0.7796(3) 0.7569(2) 0.0248(5) Uani 1 1 d .
H1A H -0.1314 0.7055 0.7997 0.080 Uiso 1 1 calc .
H1B H -0.1801 0.7678 0.6790 0.080 Uiso 1 1 calc .
H1C H -0.0821 0.8875 0.8168 0.080 Uiso 1 1 calc .
O7 O 0.0144(3) 0.8490(3) 0.0691(2) 0.0373(5) Uani 1 1 d .
C1 C 0.6378(3) 0.5766(3) 0.3902(3) 0.0218(5) Uani 1 1 d .
C2 C 0.6289(3) 0.7710(3) 0.4139(3) 0.0217(5) Uani 1 1 d .
C4 C 0.1234(3) 0.7576(3) 0.0969(3) 0.0254(5) Uani 1 1 d .
C3 C 0.0855(3) 0.6456(4) 0.1918(3) 0.0288(6) Uani 1 1 d .
C6 C 0.0769(4) 0.7432(4) 0.7155(3) 0.0290(6) Uani 1 1 d .
H6A H 0.0614 0.6255 0.6504 0.035 Uiso 1 1 calc R
H6B H 0.1673 0.7533 0.8000 0.035 Uiso 1 1 calc R
O6 O -0.0470(3) 0.6555(3) 0.2431(3) 0.0566(7) Uani 1 1 d .
N2 N 0.3154(3) 0.8322(3) 0.6075(3) 0.0430(7) Uani 1 1 d .
H2A H 0.3516 0.9060 0.5648 0.080 Uiso 1 1 calc .
H2B H 0.3031 0.7241 0.5485 0.080 Uiso 1 1 calc .
H2C H 0.3968 0.8455 0.6869 0.080 Uiso 1 1 calc .
C5 C 0.1393(4) 0.8674(4) 0.6447(4) 0.0416(8) Uani 1 1 d .
H5A H 0.0507 0.8551 0.5585 0.050 Uiso 1 1 calc R
H5B H 0.1520 0.9853 0.7086 0.050 Uiso 1 1 calc R
O10 O 0.4303(5) 1.1051(5) 0.1364(5) 0.0647(9) Uani 1 1 d .
H9 H 0.279(3) 0.343(4) -0.073(3) 0.032(9) Uiso 1 1 d D
H10A H 0.411(7) 1.141(7) 0.080(6) 0.07(2) Uiso 1 1 d .
H10B H 0.422(7) 1.021(8) 0.093(6) 0.09(2) Uiso 1 1 d .

loop_
_atom_site_aniso_label
_atom_site_aniso_U_11
_atom_site_aniso_U_22
_atom_site_aniso_U_33
_atom_site_aniso_U_23
_atom_site_aniso_U_13
_atom_site_aniso_U_12
Fe1 0.0236(2) 0.0191(2) 0.0222(2) 0.00803(15) 0.00384(14) 0.00324(13)
O9 0.0215(9) 0.0242(10) 0.0235(9) 0.0023(8) 0.0033(7) -0.0014(7)
O4 0.0325(10) 0.0180(9) 0.0251(10) 0.0059(8) 0.0004(7) 0.0065(7)
O5 0.0264(9) 0.0312(11) 0.0429(12) 0.0235(10) 0.0110(8) 0.0070(8)
O8 0.0308(10) 0.0296(10) 0.0306(10) 0.0178(9) 0.0071(8) 0.0074(8)
O1 0.0336(10) 0.0185(9) 0.0289(10) 0.0093(8) 0.0002(8) 0.0049(7)
O2 0.0439(11) 0.0214(10) 0.0247(10) 0.0047(8) 0.0014(8) 0.0055(8)
O3 0.0428(11) 0.0250(10) 0.0257(10) 0.0103(8) -0.0008(8) 0.0089(8)
N1 0.0272(11) 0.0242(11) 0.0235(11) 0.0085(9) 0.0063(9) 0.0021(8)
O7 0.0413(11) 0.0351(12) 0.0367(12) 0.0135(10) 0.0017(9) 0.0184(9)
C1 0.0226(12) 0.0203(12) 0.0247(13) 0.0079(11) 0.0077(10) 0.0068(9)
C2 0.0230(12) 0.0187(12) 0.0266(13) 0.0089(11) 0.0096(10) 0.0055(9)
C4 0.0304(14) 0.0197(13) 0.0209(13) 0.0035(11) -0.0018(10) 0.0018(10)
C3 0.0242(13) 0.0268(14) 0.0359(16) 0.0130(12) 0.0049(11) 0.0000(10)
C6 0.0279(13) 0.0300(15) 0.0357(16) 0.0168(13) 0.0110(11) 0.0085(11)
O6 0.0393(13) 0.0662(18) 0.090(2) 0.0481(16) 0.0347(13) 0.0202(12)
N2 0.0429(15) 0.0231(13) 0.072(2) 0.0155(13) 0.0348(14) 0.0060(10)
C5 0.0401(17) 0.0320(16) 0.070(2) 0.0271(16) 0.0322(16) 0.0148(13)
O10 0.072(2) 0.0345(18) 0.085(3) 0.0177(19) 0.0187(18) -0.0039(14)

loop_
_atom_type_symbol
_atom_type_description
_atom_type_scat_dispersion_real
_atom_type_scat_dispersion_imag
_atom_type_scat_source
C C 0.0033 0.0016 'International Tables Vol C Tables 4.2.6.8 and 6.1.1.4'
H H 0.0000 0.0000 'International Tables Vol C Tables 4.2.6.8 and 6.1.1.4'
Fe Fe 0.3463 0.8444 'International Tables Vol C Tables 4.2.6.8 and 6.1.1.4'
N N 0.0061 0.0033 'International Tables Vol C Tables 4.2.6.8 and 6.1.1.4'
O O 0.0106 0.0060 'International Tables Vol C Tables 4.2.6.8 and 6.1.1.4'

loop_
_geom_angle_atom_site_label_1
_geom_angle_atom_site_label_2
_geom_angle_atom_site_label_3
_geom_angle
_geom_angle_site_symmetry_1
_geom_angle_site_symmetry_3
O9 Fe1 O9 79.55(8) . 2_665
O9 Fe1 O4 90.54(8) . .
O9 Fe1 O4 100.34(8) 2_665 .
O9 Fe1 O8 102.67(8) . .
O9 Fe1 O8 93.38(8) 2_665 .
O4 Fe1 O8 162.51(8) . .
O9 Fe1 O1 166.49(7) . .
O9 Fe1 O1 92.80(8) 2_665 .
O4 Fe1 O1 79.81(7) . .
O8 Fe1 O1 88.79(8) . .
O9 Fe1 O5 95.28(8) . .
O9 Fe1 O5 169.99(8) 2_665 .
O4 Fe1 O5 88.21(8) . .
O8 Fe1 O5 79.30(7) . .
O1 Fe1 O5 93.86(8) . .
Fe1 O9 Fe1 100.45(8) . 2_665
C1 O4 Fe1 115.96(15) . .
C3 O5 Fe1 115.89(17) . .
C4 O8 Fe1 116.18(16) . .
C2 O1 Fe1 115.77(16) . .
O3 C1 O4 126.1(2) . .
O3 C1 C2 119.7(2) . .
O4 C1 C2 114.1(2) . .
O2 C2 O1 124.9(2) . .
O2 C2 C1 120.9(2) . .
O1 C2 C1 114.2(2) . .
O7 C4 O8 126.6(3) . .
O7 C4 C3 119.4(2) . .
O8 C4 C3 114.1(2) . .
O6 C3 O5 126.6(3) . .
O6 C3 C4 120.0(2) . .
O5 C3 C4 113.3(2) . .
N1 C6 C5 110.5(2) . .
N2 C5 C6 109.8(2) . .

loop_
_geom_bond_atom_site_label_1
_geom_bond_atom_site_label_2
_geom_bond_distance
_geom_bond_site_symmetry_2
Fe1 O9 1.9883(19) .
Fe1 O9 1.9952(19) 2_665
Fe1 O4 2.0192(17) .
Fe1 O8 2.0217(18) .
Fe1 O1 2.0250(19) .
Fe1 O5 2.0306(18) .
O9 Fe1 1.9952(19) 2_665
O4 C1 1.280(3) .
O5 C3 1.287(3) .
O8 C4 1.284(3) .
O1 C2 1.280(3) .
O2 C2 1.227(3) .
O3 C1 1.226(3) .
N1 C6 1.485(3) .
O7 C4 1.219(3) .
C1 C2 1.547(3) .
C4 C3 1.551(4) .
C3 O6 1.212(3) .
C6 C5 1.494(4) .
N2 C5 1.487(4) .
